data_2205089
loop_
_publ_author_name
'Overgaard, Jacob'
'Svendsen, Helle'
'Chevalier, Marie A.'
'Iversen, Bo B.'

_publ_section_title
;
 Tetraaquatetrakis(dimethylacetamide-\k<i>O</i>)neodymium(III)
 hexacyanoferrate(III) trihydrate
;
_journal_issue 2
_journal_name_full 'Acta Crystallographica Section E'
_journal_page_first m268
_journal_page_last m270
_journal_paper_doi 10.1107/S1600536805000577
_journal_volume 61
_journal_year 2005
_chemical_formula_iupac '[Nd (C4 H9 N O)4 (H2 O)4] [Fe (C N)6], 3H2 O'
_chemical_formula_moiety 'C16 H44 N4 Nd O8, C6 Fe N6, 3H2 O'
_chemical_formula_sum 'C22 H50 Fe N10 Nd O11'
_chemical_formula_weight 830.81
_chemical_name_systematic
;
Tetraaquatetra(dimethylacetamide-\kO)neodymium(III) hexacyanoferrate(III)
trihydrate
;
_space_group_IT_number 14
_symmetry_cell_setting monoclinic
_symmetry_space_group_name_Hall '-P 2ybc'
_symmetry_space_group_name_H-M 'P 1 21/c 1'
_atom_sites_solution_hydrogens geom
_atom_sites_solution_primary direct
_atom_sites_solution_secondary difmap
_audit_creation_method SHELXL97
_cell_angle_alpha 90.00
_cell_angle_beta 91.3280(10)
_cell_angle_gamma 90.00
_cell_formula_units_Z 4
_cell_length_a 14.3741(4)
_cell_length_b 14.1573(4)
_cell_length_c 17.9269(5)
_cell_measurement_reflns_used 9557
_cell_measurement_temperature 150(2)
_cell_measurement_theta_max 38.49
_cell_measurement_theta_min 2.69
_cell_volume 3647.12(18)
_computing_cell_refinement SAINT-Plus
_computing_data_reduction 'SAINT-Plus (Bruker--Nonius, 2004)'
_computing_molecular_graphics SHELXL97
_computing_publication_material 'enCIFer (Version 1.1; Allen et al., 2004) and WinGX (Farrugia, 1999)'
_computing_structure_refinement 'SHELXL97 (Sheldrick, 1997)'
_computing_structure_solution 'SHELXS97 (Sheldrick, 1997)'
_diffrn_ambient_temperature 150(2)
_diffrn_detector_area_resol_mean 83.33
_diffrn_measured_fraction_theta_full 0.981
_diffrn_measured_fraction_theta_max 0.981
_diffrn_measurement_device_type 'Bruker X8 APEX-II'
_diffrn_measurement_method '\f and \w'
_diffrn_radiation_monochromator graphite
_diffrn_radiation_type MoK\a
_diffrn_radiation_wavelength 0.71073
_diffrn_reflns_av_R_equivalents 0.0248
_diffrn_reflns_limit_h_max 25
_diffrn_reflns_limit_h_min -25
_diffrn_reflns_limit_k_max 13
_diffrn_reflns_limit_k_min -24
_diffrn_reflns_limit_l_max 30
_diffrn_reflns_limit_l_min -31
_diffrn_reflns_number 78342
_diffrn_reflns_reduction_process
;
 Scaled and merged with SORTAV
 R.H. Blessing, (1987) Cryst. Rev. 1, 3-58
 R.H. Blessing, (1989) J. Appl. Cryst. 22, 396-397
;
_diffrn_reflns_theta_full 38.49
_diffrn_reflns_theta_max 38.49
_diffrn_reflns_theta_min 2.30
_diffrn_standards_number 0
_exptl_absorpt_coefficient_mu 1.867
_exptl_absorpt_correction_T_max 0.756
_exptl_absorpt_correction_T_min 0.522
_exptl_absorpt_correction_type multi-scan
_exptl_absorpt_process_details '(Blessing, 1995)'
_exptl_crystal_colour green
_exptl_crystal_density_diffrn 1.513
_exptl_crystal_density_method 'not measured'
_exptl_crystal_description block
_exptl_crystal_F_000 1704
_exptl_crystal_size_max 0.35
_exptl_crystal_size_mid 0.2
_exptl_crystal_size_min 0.15
_refine_diff_density_max 2.278
_refine_diff_density_min -0.981
_refine_ls_extinction_method none
_refine_ls_goodness_of_fit_ref 1.074
_refine_ls_hydrogen_treatment mixed
_refine_ls_matrix_type full
_refine_ls_number_parameters 505
_refine_ls_number_reflns 20123
_refine_ls_number_restraints 14
_refine_ls_restrained_S_all 1.074
_refine_ls_R_factor_all 0.0374
_refine_ls_R_factor_gt 0.0243
_refine_ls_shift/su_max 0.004
_refine_ls_shift/su_mean 0.000
_refine_ls_structure_factor_coef Fsqd
_refine_ls_weighting_details 'calc w = 1/[\s^2^(Fo^2^)+(0.0364P)^2^] where P = (Fo^2^+2Fc^2^)/3'
_refine_ls_weighting_scheme calc
_refine_ls_wR_factor_gt 0.0646
_refine_ls_wR_factor_ref 0.0679
_reflns_number_gt 15868
_reflns_number_total 20123
_reflns_threshold_expression I>2\s(I)
_cod_data_source_file is6031.cif
_cod_data_source_block I
_cod_original_sg_symbol_H-M 'P 21/c'
_cod_database_code 2205089

loop_
_symmetry_equiv_pos_as_xyz
'x, y, z'
'-x, y+1/2, -z+1/2'
'-x, -y, -z'
'x, -y-1/2, z-1/2'

loop_
_atom_site_label
_atom_site_fract_x
_atom_site_fract_y
_atom_site_fract_z
_atom_site_U_iso_or_equiv
_atom_site_adp_type
_atom_site_calc_flag
_atom_site_refinement_flags
_atom_site_occupancy
_atom_site_disorder_assembly
_atom_site_disorder_group
_atom_site_type_symbol
Nd1 0.210122(3) 0.255037(3) 0.074006(3) 0.01336(2) Uani d . 1 A . Nd
O1 0.36341(6) 0.26007(6) 0.00762(6) 0.02443(17) Uani d D 1 . . O
H1A 0.4199(7) 0.2354(10) 0.0306(10) 0.029 Uiso d D 1 . . H
H1B 0.3853(10) 0.3119(7) -0.0224(7) 0.029 Uiso d D 1 . . H
O2 0.12743(6) 0.14004(6) 0.15532(6) 0.02715(18) Uani d D 1 . . O
H2A 0.1470(11) 0.0812(6) 0.1779(8) 0.033 Uiso d D 1 . . H
H2B 0.0648(4) 0.1519(11) 0.1713(8) 0.033 Uiso d D 1 . . H
O3 0.04282(6) 0.25056(7) 0.03747(5) 0.0289(2) Uani d D 1 . . O
H3A 0.0002(11) 0.2444(10) 0.0781(7) 0.035 Uiso d D 1 . . H
H3B 0.0079(13) 0.2578(10) -0.0089(6) 0.035 Uiso d D 1 . . H
O4 0.30687(6) 0.38933(7) 0.12010(6) 0.0337(2) Uani d D 1 . . O
H4A 0.2875(11) 0.4368(9) 0.1553(7) 0.040 Uiso d D 1 . . H
H4B 0.3732(3) 0.3963(12) 0.1150(10) 0.040 Uiso d D 1 . . H
O11 0.20992(6) 0.12071(6) -0.00521(6) 0.03016(19) Uani d . 1 . . O
N11 0.20305(10) -0.03476(8) -0.02579(7) 0.0243(3) Uani d P 0.848(3) A 1 N
C11 0.24391(10) 0.04798(10) -0.03489(8) 0.0237(3) Uani d P 0.848(3) A 1 C
C12 0.33020(11) 0.05030(14) -0.08115(10) 0.0482(4) Uani d P 0.848(3) A 1 C
H12A 0.3541 0.1136 -0.0825 0.072 Uiso calc PR 0.848(3) A 1 H
H12B 0.3151 0.0297 -0.1310 0.072 Uiso calc PR 0.848(3) A 1 H
H12C 0.3764 0.0091 -0.0594 0.072 Uiso calc PR 0.848(3) A 1 H
C13 0.11840(11) -0.03989(11) 0.01798(8) 0.0370(3) Uani d P 0.848(3) A 1 C
H13A 0.1325 -0.0692 0.0652 0.055 Uiso calc PR 0.848(3) A 1 H
H13B 0.0723 -0.0765 -0.0086 0.055 Uiso calc PR 0.848(3) A 1 H
H13C 0.0950 0.0227 0.0261 0.055 Uiso calc PR 0.848(3) A 1 H
C14 0.23755(11) -0.12294(10) -0.05739(10) 0.0414(4) Uani d P 0.848(3) A 1 C
H14A 0.2927 -0.1104 -0.0849 0.062 Uiso calc PR 0.848(3) A 1 H
H14B 0.1908 -0.1496 -0.0902 0.062 Uiso calc PR 0.848(3) A 1 H
H14C 0.2518 -0.1667 -0.0178 0.062 Uiso calc PR 0.848(3) A 1 H
N11A 0.2518(5) -0.0183(5) -0.0480(4) 0.0279(18) Uani d P 0.152(3) A 2 N
C11A 0.1947(5) 0.0293(5) -0.0075(4) 0.0192(15) Uani d P 0.152(3) A 2 C
C12A 0.11840(11) -0.03989(11) 0.01798(8) 0.0370(3) Uani d P 0.152(3) A 2 C
H12D 0.1410 -0.0751 0.0604 0.055 Uiso calc PR 0.152(3) A 2 H
H12E 0.1028 -0.0826 -0.0220 0.055 Uiso calc PR 0.152(3) A 2 H
H12F 0.0640 -0.0049 0.0313 0.055 Uiso calc PR 0.152(3) A 2 H
C13A 0.23755(11) -0.12294(10) -0.05739(10) 0.0414(4) Uani d P 0.152(3) A 2 C
H13D 0.2523 -0.1544 -0.0112 0.062 Uiso calc PR 0.152(3) A 2 H
H13E 0.2774 -0.1460 -0.0956 0.062 Uiso calc PR 0.152(3) A 2 H
H13F 0.1738 -0.1352 -0.0714 0.062 Uiso calc PR 0.152(3) A 2 H
C14A 0.33020(11) 0.05030(14) -0.08115(10) 0.0482(4) Uani d P 0.152(3) A 2 C
H14D 0.3155 0.1147 -0.0696 0.072 Uiso calc PR 0.152(3) A 2 H
H14E 0.3320 0.0426 -0.1343 0.072 Uiso calc PR 0.152(3) A 2 H
H14F 0.3898 0.0344 -0.0593 0.072 Uiso calc PR 0.152(3) A 2 H
O21 0.32031(6) 0.17309(8) 0.14937(6) 0.0405(2) Uani d . 1 . . O
N21 0.43474(12) 0.08229(17) 0.19277(12) 0.0331(6) Uani d P 0.653(4) A 1 N
C21 0.38861(12) 0.16230(18) 0.19623(12) 0.0294(5) Uani d P 0.653(4) A 1 C
C22 0.42098(12) 0.23253(13) 0.25476(10) 0.0425(4) Uani d P 0.653(4) A 1 C
H22A 0.4803 0.2578 0.2414 0.064 Uiso calc PR 0.653(4) A 1 H
H22B 0.4267 0.2015 0.3023 0.064 Uiso calc PR 0.653(4) A 1 H
H22C 0.3765 0.2829 0.2578 0.064 Uiso calc PR 0.653(4) A 1 H
C23 0.40328(12) 0.01345(12) 0.13364(10) 0.0460(4) Uani d P 0.653(4) A 1 C
H23A 0.3385 0.0235 0.1219 0.069 Uiso calc PR 0.653(4) A 1 H
H23B 0.4122 -0.0499 0.1516 0.069 Uiso calc PR 0.653(4) A 1 H
H23C 0.4390 0.0227 0.0896 0.069 Uiso calc PR 0.653(4) A 1 H
C24 0.51794(10) 0.06704(14) 0.24136(9) 0.0485(4) Uani d P 0.653(4) A 1 C
H24A 0.5704 0.0529 0.2111 0.073 Uiso calc PR 0.653(4) A 1 H
H24B 0.5069 0.0152 0.2745 0.073 Uiso calc PR 0.653(4) A 1 H
H24C 0.5305 0.1231 0.2700 0.073 Uiso calc PR 0.653(4) A 1 H
N21A 0.4389(2) 0.1350(3) 0.2214(2) 0.0280(9) Uani d P 0.347(4) A 2 N
C21A 0.3826(2) 0.1097(3) 0.1654(2) 0.0257(9) Uani d P 0.347(4) A 2 C
C22A 0.40328(12) 0.01345(12) 0.13364(10) 0.0460(4) Uani d P 0.347(4) A 2 C
H22D 0.3485 -0.0109 0.1088 0.069 Uiso calc PR 0.347(4) A 2 H
H22E 0.4220 -0.0285 0.1733 0.069 Uiso calc PR 0.347(4) A 2 H
H22F 0.4525 0.0186 0.0986 0.069 Uiso calc PR 0.347(4) A 2 H
C23A 0.51794(10) 0.06704(14) 0.24136(9) 0.0485(4) Uani d P 0.347(4) A 2 C
H23D 0.4943 0.0036 0.2426 0.073 Uiso calc PR 0.347(4) A 2 H
H23E 0.5441 0.0833 0.2894 0.073 Uiso calc PR 0.347(4) A 2 H
H23F 0.5652 0.0714 0.2045 0.073 Uiso calc PR 0.347(4) A 2 H
C24A 0.42098(12) 0.23253(13) 0.25476(10) 0.0425(4) Uani d P 0.347(4) A 2 C
H24D 0.3671 0.2601 0.2308 0.064 Uiso calc PR 0.347(4) A 2 H
H24E 0.4740 0.2723 0.2472 0.064 Uiso calc PR 0.347(4) A 2 H
H24F 0.4106 0.2265 0.3073 0.064 Uiso calc PR 0.347(4) A 2 H
O31 0.12928(6) 0.34539(6) 0.16367(5) 0.02353(16) Uani d . 1 . . O
N31 0.09456(12) 0.37496(13) 0.28179(10) 0.0253(4) Uani d P 0.607(3) A 1 N
C31 0.08438(13) 0.39329(14) 0.21023(12) 0.0224(4) Uani d P 0.607(3) A 1 C
C32 0.01696(10) 0.47621(12) 0.19103(9) 0.0397(3) Uani d P 0.607(3) A 1 C
H32A 0.0476 0.5352 0.2014 0.060 Uiso calc PR 0.607(3) A 1 H
H32B -0.0375 0.4712 0.2208 0.060 Uiso calc PR 0.607(3) A 1 H
H32C -0.0008 0.4734 0.1391 0.060 Uiso calc PR 0.607(3) A 1 H
C33 0.15619(12) 0.29578(14) 0.30107(10) 0.0490(4) Uani d P 0.607(3) A 1 C
H33A 0.1568 0.2517 0.2604 0.074 Uiso calc PR 0.607(3) A 1 H
H33B 0.1341 0.2648 0.3449 0.074 Uiso calc PR 0.607(3) A 1 H
H33C 0.2181 0.3190 0.3106 0.074 Uiso calc PR 0.607(3) A 1 H
C34 0.04998(10) 0.44088(12) 0.33626(8) 0.0396(3) Uani d P 0.607(3) A 1 C
H34A 0.0796 0.5016 0.3341 0.059 Uiso calc PR 0.607(3) A 1 H
H34B 0.0569 0.4157 0.3858 0.059 Uiso calc PR 0.607(3) A 1 H
H34C -0.0150 0.4474 0.3236 0.059 Uiso calc PR 0.607(3) A 1 H
N31A 0.05874(16) 0.42335(17) 0.25381(13) 0.0195(5) Uani d P 0.393(3) A 2 N
C31A 0.11444(19) 0.3547(2) 0.23396(16) 0.0188(6) Uani d P 0.393(3) A 2 C
C32A 0.15619(12) 0.29578(14) 0.30107(10) 0.0490(4) Uani d P 0.393(3) A 2 C
H32D 0.1998 0.2504 0.2827 0.074 Uiso calc PR 0.393(3) A 2 H
H32E 0.1069 0.2635 0.3258 0.074 Uiso calc PR 0.393(3) A 2 H
H32F 0.1874 0.3375 0.3357 0.074 Uiso calc PR 0.393(3) A 2 H
C33A 0.04998(10) 0.44088(12) 0.33626(8) 0.0396(3) Uani d P 0.393(3) A 2 C
H33D 0.0778 0.3894 0.3636 0.059 Uiso calc PR 0.393(3) A 2 H
H33E -0.0146 0.4457 0.3482 0.059 Uiso calc PR 0.393(3) A 2 H
H33F 0.0812 0.4986 0.3495 0.059 Uiso calc PR 0.393(3) A 2 H
C34A 0.01696(10) 0.47621(12) 0.19103(9) 0.0397(3) Uani d P 0.393(3) A 2 C
H34D 0.0481 0.5358 0.1863 0.060 Uiso calc PR 0.393(3) A 2 H
H34E -0.0478 0.4868 0.1999 0.060 Uiso calc PR 0.393(3) A 2 H
H34F 0.0233 0.4406 0.1459 0.060 Uiso calc PR 0.393(3) A 2 H
O41 0.19168(7) 0.35683(6) -0.03043(5) 0.02780(18) Uani d . 1 . . O
N41 0.18380(9) 0.51408(8) -0.03908(7) 0.0314(2) Uani d . 1 . . N
C41 0.21228(8) 0.43142(8) -0.06336(6) 0.02137(19) Uani d . 1 A . C
C42 0.26977(11) 0.42595(13) -0.13189(8) 0.0425(4) Uani d . 1 . . C
H42A 0.2828 0.3610 -0.1430 0.064 Uiso calc R 1 A . H
H42B 0.3272 0.4594 -0.1234 0.064 Uiso calc R 1 . . H
H42C 0.2362 0.4540 -0.1732 0.064 Uiso calc R 1 . . H
C43 0.12677(14) 0.51875(13) 0.02682(9) 0.0491(4) Uani d . 1 A . C
H43A 0.0972 0.4588 0.0343 0.074 Uiso calc R 1 . . H
H43B 0.0801 0.5667 0.0200 0.074 Uiso calc R 1 . . H
H43C 0.1653 0.5338 0.0696 0.074 Uiso calc R 1 . . H
C44 0.20961(17) 0.60411(12) -0.07162(12) 0.0616(6) Uani d . 1 A . C
H44A 0.2493 0.5933 -0.1131 0.092 Uiso calc R 1 . . H
H44B 0.2420 0.6416 -0.0348 0.092 Uiso calc R 1 . . H
H44C 0.1545 0.6368 -0.0885 0.092 Uiso calc R 1 . . H
Fe1 -0.219396(10) 0.253264(9) -0.214239(8) 0.01229(3) Uani d . 1 . . Fe
C1 -0.31459(8) 0.24567(7) -0.13961(6) 0.01986(19) Uani d . 1 . . C
C2 -0.24036(7) 0.38890(7) -0.21865(6) 0.01812(17) Uani d . 1 . . C
C3 -0.31557(7) 0.23509(7) -0.29097(6) 0.01742(16) Uani d . 1 . . C
C4 -0.20172(7) 0.11736(7) -0.21053(6) 0.01809(17) Uani d . 1 . . C
C5 -0.12085(7) 0.26866(7) -0.28564(6) 0.01691(16) Uani d . 1 . . C
C6 -0.12340(8) 0.26466(8) -0.13705(6) 0.01908(18) Uani d . 1 . . C
N1 -0.37160(9) 0.24416(7) -0.09494(7) 0.0296(2) Uani d . 1 . . N
N2 -0.25552(7) 0.46894(7) -0.22084(6) 0.0262(2) Uani d . 1 . . N
N3 -0.37410(7) 0.22287(9) -0.33524(6) 0.02670(19) Uani d . 1 . . N
N4 -0.19066(7) 0.03674(7) -0.20729(6) 0.02438(19) Uani d . 1 . . N
N5 -0.06116(7) 0.28174(8) -0.32670(6) 0.02515(18) Uani d . 1 . . N
N6 -0.06519(8) 0.26788(8) -0.09148(6) 0.0282(2) Uani d . 1 . . N
O97 0.53117(6) 0.17946(7) 0.03860(5) 0.02804(18) Uani d D 1 . . O
H97A 0.5683(9) 0.1979(12) -0.0030(6) 0.034 Uiso d D 1 . . H
H97B 0.5589(11) 0.2160(11) 0.0788(7) 0.034 Uiso d D 1 . . H
O98 -0.50455(7) 0.38786(6) -0.05645(5) 0.02850(18) Uani d D 1 . . O
H98A -0.4963(11) 0.4489(5) -0.0793(8) 0.034 Uiso d D 1 . . H
H98B -0.4594(8) 0.3459(9) -0.0777(8) 0.034 Uiso d D 1 . . H
O99 0.50023(6) 0.41874(6) 0.09659(5) 0.02380(16) Uani d D 1 . . O
H99A 0.5065(11) 0.4039(11) 0.0445(3) 0.029 Uiso d D 1 . . H
H99B 0.5456(8) 0.3793(9) 0.1220(8) 0.029 Uiso d D 1 . . H

loop_
_atom_site_aniso_label
_atom_site_aniso_U_11
_atom_site_aniso_U_22
_atom_site_aniso_U_33
_atom_site_aniso_U_12
_atom_site_aniso_U_13
_atom_site_aniso_U_23
Nd1 0.01270(2) 0.01152(2) 0.01588(3) 0.000240(10) 0.00094(2) -0.00030(2)
O1 0.0169(3) 0.0245(4) 0.0323(5) -0.0017(3) 0.0071(3) -0.0014(3)
O2 0.0233(4) 0.0198(4) 0.0388(5) 0.0049(3) 0.0105(3) 0.0128(4)
O3 0.0139(3) 0.0555(7) 0.0173(4) -0.0018(3) -0.0011(3) 0.0038(3)
O4 0.0214(4) 0.0299(5) 0.0501(6) -0.0073(3) 0.0101(4) -0.0221(4)
O11 0.0309(4) 0.0184(4) 0.0416(5) -0.0028(3) 0.0103(4) -0.0119(4)
N11 0.0280(6) 0.0170(5) 0.0277(6) 0.0038(4) -0.0047(5) -0.0066(4)
C11 0.0236(6) 0.0230(6) 0.0246(6) 0.0005(5) 0.0017(5) -0.0092(5)
C12 0.0309(7) 0.0665(12) 0.0480(9) -0.0091(7) 0.0160(6) -0.0212(8)
C13 0.0400(7) 0.0383(8) 0.0327(7) -0.0122(6) 0.0031(6) 0.0081(6)
C14 0.0427(8) 0.0243(6) 0.0562(9) 0.0131(5) -0.0155(7) -0.0203(6)
N11A 0.024(3) 0.025(3) 0.034(4) 0.007(3) -0.007(3) -0.014(3)
C11A 0.024(3) 0.019(3) 0.014(3) -0.005(2) -0.001(2) -0.006(2)
C12A 0.0400(7) 0.0383(8) 0.0327(7) -0.0122(6) 0.0031(6) 0.0081(6)
C13A 0.0427(8) 0.0243(6) 0.0562(9) 0.0131(5) -0.0155(7) -0.0203(6)
C14A 0.0309(7) 0.0665(12) 0.0480(9) -0.0091(7) 0.0160(6) -0.0212(8)
O21 0.0233(4) 0.0480(6) 0.0499(6) 0.0055(4) -0.0073(4) 0.0214(5)
N21 0.0205(7) 0.0450(13) 0.0338(10) 0.0054(7) 0.0022(6) 0.0175(9)
C21 0.0176(7) 0.0413(13) 0.0296(10) -0.0003(7) 0.0023(6) 0.0167(9)
C22 0.0338(7) 0.0607(10) 0.0333(7) -0.0087(7) 0.0081(6) 0.0006(7)
C23 0.0403(8) 0.0383(8) 0.0600(11) -0.0037(6) 0.0115(7) 0.0053(7)
C24 0.0293(7) 0.0716(12) 0.0443(9) 0.0160(7) -0.0064(6) 0.0225(8)
N21A 0.0170(11) 0.038(2) 0.0287(16) 0.0075(12) 0.0027(10) 0.0128(15)
C21A 0.0153(12) 0.0308(19) 0.0311(18) 0.0008(11) 0.0033(11) 0.0152(16)
C22A 0.0403(8) 0.0383(8) 0.0600(11) -0.0037(6) 0.0115(7) 0.0053(7)
C23A 0.0293(7) 0.0716(12) 0.0443(9) 0.0160(7) -0.0064(6) 0.0225(8)
C24A 0.0338(7) 0.0607(10) 0.0333(7) -0.0087(7) 0.0081(6) 0.0006(7)
O31 0.0246(4) 0.0228(4) 0.0236(4) -0.0028(3) 0.0084(3) -0.0077(3)
N31 0.0244(7) 0.0286(9) 0.0230(8) -0.0001(6) 0.0026(6) -0.0076(6)
C31 0.0203(7) 0.0196(8) 0.0275(9) -0.0043(6) 0.0053(7) -0.0057(7)
C32 0.0298(6) 0.0427(8) 0.0470(8) 0.0056(6) 0.0075(6) 0.0179(7)
C33 0.0430(8) 0.0545(11) 0.0492(10) 0.0202(8) -0.0051(7) 0.0056(8)
C34 0.0318(6) 0.0592(10) 0.0281(6) -0.0025(6) 0.0069(5) -0.0234(6)
N31A 0.0183(9) 0.0211(11) 0.0192(11) 0.0000(8) 0.0036(8) -0.0057(9)
C31A 0.0174(10) 0.0191(12) 0.0200(12) -0.0021(9) 0.0018(9) -0.0059(10)
C32A 0.0430(8) 0.0545(11) 0.0492(10) 0.0202(8) -0.0051(7) 0.0056(8)
C33A 0.0318(6) 0.0592(10) 0.0281(6) -0.0025(6) 0.0069(5) -0.0234(6)
C34A 0.0298(6) 0.0427(8) 0.0470(8) 0.0056(6) 0.0075(6) 0.0179(7)
O41 0.0400(5) 0.0181(4) 0.0254(4) 0.0001(3) 0.0003(4) 0.0061(3)
N41 0.0478(7) 0.0172(4) 0.0292(5) 0.0029(4) 0.0033(5) 0.0069(4)
C41 0.0228(4) 0.0224(5) 0.0188(4) 0.0003(4) -0.0011(4) 0.0052(4)
C42 0.0390(7) 0.0607(10) 0.0283(7) 0.0100(7) 0.0095(6) 0.0112(7)
C43 0.0691(12) 0.0419(9) 0.0369(8) 0.0219(8) 0.0124(8) 0.0005(7)
C44 0.0981(17) 0.0232(7) 0.0633(12) -0.0121(9) -0.0048(11) 0.0188(8)
Fe1 0.01234(5) 0.01254(6) 0.01199(5) 0.00049(4) 0.00037(4) -0.00076(4)
C1 0.0213(4) 0.0212(5) 0.0172(4) 0.0019(3) 0.0033(3) -0.0007(3)
C2 0.0175(4) 0.0164(4) 0.0204(4) -0.0006(3) -0.0002(3) -0.0028(4)
C3 0.0170(4) 0.0181(4) 0.0172(4) -0.0003(3) 0.0007(3) -0.0011(3)
C4 0.0188(4) 0.0169(4) 0.0186(4) 0.0004(3) 0.0012(3) 0.0006(3)
C5 0.0166(4) 0.0160(4) 0.0182(4) 0.0011(3) 0.0008(3) -0.0003(3)
C6 0.0204(4) 0.0188(4) 0.0180(4) 0.0013(3) -0.0020(3) -0.0001(4)
N1 0.0288(5) 0.0362(6) 0.0243(5) 0.0016(4) 0.0114(4) -0.0009(4)
N2 0.0256(4) 0.0167(4) 0.0361(5) 0.0009(3) -0.0020(4) -0.0051(4)
N3 0.0218(4) 0.0357(5) 0.0225(4) -0.0020(4) -0.0031(3) -0.0051(4)
N4 0.0279(5) 0.0169(4) 0.0284(5) 0.0023(3) 0.0015(4) 0.0028(4)
N5 0.0213(4) 0.0282(5) 0.0262(5) 0.0014(4) 0.0063(3) 0.0028(4)
N6 0.0286(5) 0.0299(5) 0.0256(5) 0.0014(4) -0.0106(4) -0.0020(4)
O97 0.0225(4) 0.0340(5) 0.0276(4) -0.0010(3) 0.0034(3) 0.0034(4)
O98 0.0355(5) 0.0218(4) 0.0286(4) 0.0029(3) 0.0080(4) 0.0032(3)
O99 0.0252(4) 0.0209(4) 0.0252(4) 0.0019(3) -0.0002(3) -0.0001(3)

loop_
_atom_type_symbol
_atom_type_description
_atom_type_scat_dispersion_real
_atom_type_scat_dispersion_imag
_atom_type_scat_source
C C 0.0033 0.0016 'International Tables Vol C Tables 4.2.6.8 and 6.1.1.4'
H H 0.0000 0.0000 'International Tables Vol C Tables 4.2.6.8 and 6.1.1.4'
N N 0.0061 0.0033 'International Tables Vol C Tables 4.2.6.8 and 6.1.1.4'
O O 0.0106 0.0060 'International Tables Vol C Tables 4.2.6.8 and 6.1.1.4'
Fe Fe 0.3463 0.8444 'International Tables Vol C Tables 4.2.6.8 and 6.1.1.4'
Nd Nd -0.1943 3.0179 'International Tables Vol C Tables 4.2.6.8 and 6.1.1.4'

loop_
_geom_angle_atom_site_label_1
_geom_angle_atom_site_label_2
_geom_angle_atom_site_label_3
_geom_angle
O21 Nd1 O41 144.17(4)
O21 Nd1 O11 86.57(4)
O41 Nd1 O11 90.92(3)
O21 Nd1 O31 102.08(4)
O41 Nd1 O31 99.16(3)
O11 Nd1 O31 147.30(3)
O21 Nd1 O3 140.55(3)
O41 Nd1 O3 73.56(3)
O11 Nd1 O3 80.43(3)
O31 Nd1 O3 72.91(3)
O21 Nd1 O4 79.80(4)
O41 Nd1 O4 81.32(4)
O11 Nd1 O4 143.58(3)
O31 Nd1 O4 69.04(3)
O3 Nd1 O4 129.74(3)
O21 Nd1 O2 70.65(3)
O41 Nd1 O2 143.95(3)
O11 Nd1 O2 80.41(3)
O31 Nd1 O2 73.16(3)
O3 Nd1 O2 70.52(3)
O4 Nd1 O2 124.98(4)
O21 Nd1 O1 72.73(3)
O41 Nd1 O1 72.20(3)
O11 Nd1 O1 74.34(3)
O31 Nd1 O1 138.37(3)
O3 Nd1 O1 136.62(3)
O4 Nd1 O1 69.40(3)
O2 Nd1 O1 136.28(3)
Nd1 O1 H1A 121.4(11)
Nd1 O1 H1B 125.6(9)
H1A O1 H1B 103.3(13)
Nd1 O2 H2A 131.9(9)
Nd1 O2 H2B 121.2(10)
H2A O2 H2B 106.9(13)
Nd1 O3 H3A 115.6(12)
Nd1 O3 H3B 134.9(13)
H3A O3 H3B 109.4(17)
Nd1 O4 H4A 125.5(10)
Nd1 O4 H4B 126.4(10)
H4A O4 H4B 106.9(14)
C11 O11 Nd1 155.58(9)
C11A O11 Nd1 143.7(3)
C11 N11 C14 123.57(15)
C11 N11 C13 119.13(12)
C14 N11 C13 117.30(14)
O11 C11 N11 119.56(14)
O11 C11 C12 123.03(14)
N11 C11 C12 117.41(13)
C11 C12 H12A 109.5
C11 C12 H12B 109.5
H12A C12 H12B 109.5
C11 C12 H12C 109.5
H12A C12 H12C 109.5
H12B C12 H12C 109.5
N11 C13 H13A 109.5
N11 C13 H13B 109.5
H13A C13 H13B 109.5
N11 C13 H13C 109.5
H13A C13 H13C 109.5
H13B C13 H13C 109.5
N11 C14 H14A 109.5
N11 C14 H14B 109.5
H14A C14 H14B 109.5
N11 C14 H14C 109.5
H14A C14 H14C 109.5
H14B C14 H14C 109.5
N11A C11A O11 114.9(7)
C21 O21 Nd1 157.41(14)
C21A O21 Nd1 156.7(2)
C21 N21 C24 120.0(2)
C21 N21 C23 116.64(18)
C24 N21 C23 123.17(19)
O21 C21 N21 116.7(2)
O21 C21 C22 126.4(2)
N21 C21 C22 116.88(19)
C21 C22 H22A 109.5
C21 C22 H22B 109.5
H22A C22 H22B 109.5
C21 C22 H22C 109.5
H22A C22 H22C 109.5
H22B C22 H22C 109.5
N21 C23 H23A 109.5
N21 C23 H23B 109.5
H23A C23 H23B 109.5
N21 C23 H23C 109.5
H23A C23 H23C 109.5
H23B C23 H23C 109.5
N21 C24 H24A 109.5
N21 C24 H24B 109.5
H24A C24 H24B 109.5
N21 C24 H24C 109.5
H24A C24 H24C 109.5
H24B C24 H24C 109.5
O21 C21A N21A 112.8(4)
C31 O31 Nd1 178.48(11)
C31A O31 Nd1 144.05(15)
C31 N31 C33 115.75(16)
C31 N31 C34 118.15(17)
C33 N31 C34 125.86(16)
O31 C31 N31 119.47(19)
O31 C31 C32 125.71(18)
N31 C31 C32 114.82(16)
C31 C32 H32A 109.5
C31 C32 H32B 109.5
H32A C32 H32B 109.5
C31 C32 H32C 109.5
H32A C32 H32C 109.5
H32B C32 H32C 109.5
N31 C33 H33A 109.5
N31 C33 H33B 109.5
H33A C33 H33B 109.5
N31 C33 H33C 109.5
H33A C33 H33C 109.5
H33B C33 H33C 109.5
N31 C34 H34A 109.5
N31 C34 H34B 109.5
H34A C34 H34B 109.5
N31 C34 H34C 109.5
H34A C34 H34C 109.5
H34B C34 H34C 109.5
O31 C31A N31A 117.1(3)
C41 O41 Nd1 149.69(8)
C41 N41 C44 124.22(14)
C41 N41 C43 119.60(12)
C44 N41 C43 116.10(14)
O41 C41 N41 121.08(11)
O41 C41 C42 119.03(12)
N41 C41 C42 119.90(12)
C41 C42 H42A 109.5
C41 C42 H42B 109.5
H42A C42 H42B 109.5
C41 C42 H42C 109.5
H42A C42 H42C 109.5
H42B C42 H42C 109.5
N41 C43 H43A 109.5
N41 C43 H43B 109.5
H43A C43 H43B 109.5
N41 C43 H43C 109.5
H43A C43 H43C 109.5
H43B C43 H43C 109.5
N41 C44 H44A 109.5
N41 C44 H44B 109.5
H44A C44 H44B 109.5
N41 C44 H44C 109.5
H44A C44 H44C 109.5
H44B C44 H44C 109.5
C6 Fe1 C1 90.81(5)
C6 Fe1 C4 88.14(4)
C1 Fe1 C4 90.88(4)
C6 Fe1 C5 86.74(5)
C1 Fe1 C5 176.07(4)
C4 Fe1 C5 92.12(4)
C6 Fe1 C3 177.16(4)
C1 Fe1 C3 88.81(5)
C4 Fe1 C3 89.05(4)
C5 Fe1 C3 93.78(4)
C6 Fe1 C2 93.09(4)
C1 Fe1 C2 88.38(4)
C4 Fe1 C2 178.57(4)
C5 Fe1 C2 88.68(4)
C3 Fe1 C2 89.71(4)
N1 C1 Fe1 177.88(9)
N2 C2 Fe1 177.98(10)
N3 C3 Fe1 178.15(11)
N4 C4 Fe1 179.00(10)
N5 C5 Fe1 176.89(10)
N6 C6 Fe1 177.37(10)
H97A O97 H97B 101.9(14)
H98A O98 H98B 107.0(14)
H99A O99 H99B 104.7(13)

loop_
_geom_bond_atom_site_label_1
_geom_bond_atom_site_label_2
_geom_bond_distance
_geom_bond_publ_flag
Nd1 O11 2.3734(9) y
Nd1 O21 2.3624(9) y
Nd1 O31 2.3784(8) y
Nd1 O41 2.3726(8) y
Nd1 O1 2.5293(9) y
Nd1 O2 2.5037(8) y
Nd1 O3 2.4786(9) y
Nd1 O4 2.4856(9) y
O1 H1A 0.967(13) ?
O1 H1B 0.968(11) ?
O2 H2A 0.966(11) ?
O2 H2B 0.967(8) ?
O3 H3A 0.966(13) ?
O3 H3B 0.967(13) ?
O4 H4A 0.966(13) ?
O4 H4B 0.964(3) ?
O11 C11 1.2625(16) ?
O11 C11A 1.313(7) ?
N11 C11 1.322(2) ?
N11 C14 1.4622(17) ?
N11 C13 1.465(2) ?
C11 C12 1.508(2) ?
C12 H12A 0.9600 ?
C12 H12B 0.9600 ?
C12 H12C 0.9600 ?
C13 H13A 0.9600 ?
C13 H13B 0.9600 ?
C13 H13C 0.9600 ?
C14 H14A 0.9600 ?
C14 H14B 0.9600 ?
C14 H14C 0.9600 ?
N11A C11A 1.298(11) ?
O21 C21 1.286(2) ?
O21 C21A 1.296(3) ?
N21 C21 1.315(4) ?
N21 C24 1.479(2) ?
N21 C23 1.502(3) ?
C21 C22 1.511(3) ?
C22 H22A 0.9600 ?
C22 H22B 0.9600 ?
C22 H22C 0.9600 ?
C23 H23A 0.9600 ?
C23 H23B 0.9600 ?
C23 H23C 0.9600 ?
C24 H24A 0.9600 ?
C24 H24B 0.9600 ?
C24 H24C 0.9600 ?
N21A C21A 1.324(6) ?
O31 C31 1.264(2) ?
O31 C31A 1.290(3) ?
N31 C31 1.314(3) ?
N31 C33 1.465(2) ?
N31 C34 1.505(2) ?
C31 C32 1.556(3) ?
C32 H32A 0.9600 ?
C32 H32B 0.9600 ?
C32 H32C 0.9600 ?
C33 H33A 0.9600 ?
C33 H33B 0.9600 ?
C33 H33C 0.9600 ?
C34 H34A 0.9600 ?
C34 H34B 0.9600 ?
C34 H34C 0.9600 ?
N31A C31A 1.314(4) ?
O41 C41 1.2488(14) ?
N41 C41 1.3171(16) ?
N41 C44 1.4535(18) ?
N41 C43 1.455(2) ?
C41 C42 1.4983(18) ?
C42 H42A 0.9600 ?
C42 H42B 0.9600 ?
C42 H42C 0.9600 ?
C43 H43A 0.9600 ?
C43 H43B 0.9600 ?
C43 H43C 0.9600 ?
C44 H44A 0.9600 ?
C44 H44B 0.9600 ?
C44 H44C 0.9600 ?
Fe1 C1 1.9388(12) y
Fe1 C2 1.9451(10) y
Fe1 C3 1.9446(10) y
Fe1 C4 1.9417(11) y
Fe1 C5 1.9433(10) y
Fe1 C6 1.9381(11) y
C1 N1 1.1590(16) ?
C2 N2 1.1544(14) ?
C3 N3 1.1562(14) ?
C4 N4 1.1536(14) ?
C5 N5 1.1582(14) ?
C6 N6 1.1567(14) ?
O97 H97A 0.964(8) ?
O97 H97B 0.966(13) ?
O98 H98A 0.965(9) ?
O98 H98B 0.965(12) ?
O99 H99A 0.964(7) ?
O99 H99B 0.964(13) ?

loop_
_geom_hbond_atom_site_label_D
_geom_hbond_atom_site_label_H
_geom_hbond_atom_site_label_A
_geom_hbond_site_symmetry_A
_geom_hbond_distance_DH
_geom_hbond_distance_HA
_geom_hbond_distance_DA
_geom_hbond_angle_DHA
O1 H1A O97 . 0.967(13) 1.787(7) 2.7135(13) 159.3(17)
O1 H1B O98 1_655 0.968(11) 2.020(9) 2.8802(13) 147.1(13)
O2 H2A N4 3 0.966(11) 1.855(10) 2.8140(13) 171.5(14)
O2 H2B N5 4_566 0.967(8) 2.040(7) 2.9529(13) 156.7(14)
O3 H3A N5 4_566 0.966(13) 1.974(13) 2.9225(14) 166.4(17)
O3 H3B N6 . 0.967(13) 1.801(14) 2.7655(13) 175.4(19)
O4 H4A N2 3_565 0.966(13) 1.844(13) 2.8096(14) 177.1(16)
O4 H4B O99 . 0.964(3) 1.891(4) 2.8514(12) 173.9(16)
O97 H97A N1 1_655 0.964(12) 1.989(12) 2.9459(15) 171.8(14)
O97 H97B N3 4_666 0.966(13) 1.995(14) 2.9560(14) 172.8(16)
O98 H98A O99 3_565 0.965(9) 1.900(6) 2.8320(12) 161.6(14)
O98 H98B N1 . 0.965(12) 1.944(12) 2.8859(14) 164.5(15)
O99 H99A O98 1_655 0.964(7) 1.826(4) 2.7773(13) 168.3(14)
O99 H99B N3 4_666 0.964(13) 1.993(13) 2.9450(14) 168.8(13)
